data_7058942
loop_
_publ_author_name
'Stierstorfer, Joerg'
'Wurzenberger, Maximilian Hans Horst'
'Lommel, Marcus'
'Gruhne, Michael S.'
'Szimhardt, Norbert'
'Bissinger, Benjamin'

_publ_section_title
;
 Synthesis and Comparison of Copper(II) Complexes with various
 N-Aminotetrazole Ligands Involving Trinitrophenol Anions
;
_journal_name_full 'New Journal of Chemistry'
_journal_paper_doi 10.1039/C9NJ03937F
_journal_year 2019
_chemical_formula_moiety 'C8 H8 Cu N8 O9, H2 O'
_chemical_formula_sum 'C8 H10 Cu N8 O10'
_chemical_formula_weight 441.78
_chemical_name_common
;
monoaqua 2-amino-5-methyltetrazolyl trinitroresorcinato copper(II) hydrate
;
_chemical_name_systematic
;
monoaqua 2-amino-5-methyltetrazolyl trinitroresorcinato copper(II) hydrate
;
_space_group_IT_number 14
_space_group_name_Hall '-P 2ybc'
_space_group_name_H-M_alt 'P 1 21/c 1'
_symmetry_cell_setting monoclinic
_symmetry_Int_Tables_number 14
_symmetry_space_group_name_Hall '-P 2ybc'
_symmetry_space_group_name_H-M 'P 1 21/c 1'
_atom_sites_solution_hydrogens mixed
_audit_creation_date 2018-06-29
_audit_creation_method SHELXL-2013
_audit_update_record
;
2019-08-26 deposited with the CCDC.    2019-10-28 downloaded from the CCDC.
;
_cell_angle_alpha 90
_cell_angle_beta 108.825(5)
_cell_angle_gamma 90
_cell_formula_units_Z 4
_cell_length_a 11.7176(5)
_cell_length_b 8.0996(3)
_cell_length_c 16.7581(9)
_cell_measurement_reflns_used 3095
_cell_measurement_temperature 143(2)
_cell_measurement_theta_max 30.5980
_cell_measurement_theta_min 4.3710
_cell_volume 1505.40(13)
_computing_cell_refinement 'CrysAlisPro 1.171.38.46 (Rigaku OD, 2015)'
_computing_data_collection 'CrysAlisPro 1.171.38.46 (Rigaku OD, 2015)'
_computing_data_reduction 'CrysAlisPro 1.171.38.46 (Rigaku OD, 2015)'
_computing_molecular_graphics 'Diamond 2.1c, Crystal Impact GbR'
_computing_publication_material 'enCIFer 1.5.1 (CCDC 2014)'
_computing_structure_refinement 'SHELXL-2018/3 (Sheldrick, 2018)'
_computing_structure_solution SIR-92
_diffrn_ambient_temperature 143(2)
_diffrn_detector 'CCD plate'
_diffrn_detector_area_resol_mean 15.9809
_diffrn_detector_type Sapphire3
_diffrn_measured_fraction_theta_full 0.996
_diffrn_measured_fraction_theta_max 0.996
_diffrn_measurement_details
;
List of Runs (angles in degrees, time in seconds):

  # Type    Start    End  Width  t~exp~   \w     \q     \k     \f   Frames
#--------------------------------------------------------------------------
  1  \w     15.00  41.00   1.00    8.00    --   29.79-113.00-116.00   26
  2  \w     56.00  82.00   1.00    8.00    --   29.79-113.00-116.00   26
  3  \w    -19.00  53.00   1.00    8.00    --   29.79 -99.00-180.00   72
  4  \w   -100.00  40.00   1.00    8.00    --  -28.70   0.00 -30.00  140
  5  \w     60.00 108.00   1.00    8.00    --   29.79 179.00-180.00   48
  6  \w   -101.00   4.00   1.00    8.00    --  -28.70 -77.00 -30.00  105
  7  \w   -109.00 -62.00   1.00    8.00    --  -28.70-179.00 150.00   47
;
_diffrn_measurement_device 'four-circle diffractometer'
_diffrn_measurement_device_type 'Xcalibur, Sapphire3'
_diffrn_measurement_method '\w scans'
_diffrn_orient_matrix_UB_11 -0.0638956000
_diffrn_orient_matrix_UB_12 -0.0032583000
_diffrn_orient_matrix_UB_13 -0.0148012000
_diffrn_orient_matrix_UB_21 -0.0000479000
_diffrn_orient_matrix_UB_22 -0.0185623000
_diffrn_orient_matrix_UB_23 0.0413719000
_diffrn_orient_matrix_UB_31 -0.0024713000
_diffrn_orient_matrix_UB_32 0.0854936000
_diffrn_orient_matrix_UB_33 0.0084137000
_diffrn_radiation_monochromator graphite
_diffrn_radiation_probe x-ray
_diffrn_radiation_type MoK\a
_diffrn_radiation_wavelength 0.71073
_diffrn_reflns_av_R_equivalents 0.0350
_diffrn_reflns_av_sigmaI/netI 0.0681
_diffrn_reflns_av_unetI/netI 0.0336
_diffrn_reflns_Laue_measured_fraction_full 0.996
_diffrn_reflns_Laue_measured_fraction_max 0.996
_diffrn_reflns_limit_h_max 14
_diffrn_reflns_limit_h_min -12
_diffrn_reflns_limit_k_max 9
_diffrn_reflns_limit_k_min -9
_diffrn_reflns_limit_l_max 19
_diffrn_reflns_limit_l_min -20
_diffrn_reflns_number 11264
_diffrn_reflns_point_group_measured_fraction_full 0.996
_diffrn_reflns_point_group_measured_fraction_max 0.996
_diffrn_reflns_theta_full 25.242
_diffrn_reflns_theta_max 25.999
_diffrn_reflns_theta_min 4.294
_diffrn_source 'fine-focus sealed X-ray tube'
_exptl_absorpt_coefficient_mu 1.531
_exptl_absorpt_correction_T_max 1.00000
_exptl_absorpt_correction_T_min 0.86423
_exptl_absorpt_correction_type multi-scan
_exptl_absorpt_process_details
;
CrysAlisPro 1.171.38.46 (Rigaku Oxford Diffraction, 2015)
Empirical absorption correction using spherical harmonics,
 implemented in SCALE3 ABSPACK scaling algorithm.
;
_exptl_crystal_colour green
_exptl_crystal_density_diffrn 1.949
_exptl_crystal_description rod
_exptl_crystal_F_000 892
_exptl_crystal_size_max 0.500
_exptl_crystal_size_mid 0.142
_exptl_crystal_size_min 0.109
_refine_diff_density_max 0.415
_refine_diff_density_min -0.360
_refine_diff_density_rms 0.078
_refine_ls_extinction_method none
_refine_ls_goodness_of_fit_ref 1.060
_refine_ls_hydrogen_treatment mixed
_refine_ls_matrix_type full
_refine_ls_number_parameters 269
_refine_ls_number_reflns 2943
_refine_ls_number_restraints 0
_refine_ls_restrained_S_all 1.060
_refine_ls_R_factor_all 0.0414
_refine_ls_R_factor_gt 0.0321
_refine_ls_shift/su_max 0.000
_refine_ls_shift/su_mean 0.000
_refine_ls_structure_factor_coef Fsqd
_refine_ls_weighting_details 'w=1/[\s^2^(Fo^2^)+(0.0329P)^2^+1.7061P] where P=(Fo^2^+2Fc^2^)/3'
_refine_ls_weighting_scheme calc
_refine_ls_wR_factor_gt 0.0752
_refine_ls_wR_factor_ref 0.0805
_reflns_Friedel_coverage 0.000
_reflns_number_gt 2494
_reflns_number_total 2943
_reflns_threshold_expression 'I > 2\s(I)'
_cod_data_source_file c9nj03937f2.cif
_cod_data_source_block nx246
_cod_original_cell_volume 1505.40(12)
_cod_database_code 7058942
_shelx_space_group_comment
;
The symmetry employed for this shelxl refinement is uniquely defined
by the following loop, which should always be used as a source of
symmetry information in preference to the above space-group names.
They are only intended as comments.
;
_shelx_estimated_absorpt_t_min 0.515
_shelx_estimated_absorpt_t_max 0.851
_shelxl_version_number 2013-4

loop_
_space_group_symop_operation_xyz
'x, y, z'
'-x, y+1/2, -z+1/2'
'-x, -y, -z'
'x, -y-1/2, z-1/2'

loop_
_atom_site_label
_atom_site_type_symbol
_atom_site_fract_x
_atom_site_fract_y
_atom_site_fract_z
_atom_site_U_iso_or_equiv
_atom_site_adp_type
_atom_site_occupancy
_atom_site_site_symmetry_order
_atom_site_calc_flag
_atom_site_refinement_flags_posn
_atom_site_refinement_flags_adp
Cu1 Cu 0.19419(3) 0.84707(4) 0.17405(2) 0.01507(11) Uani 1 1 d . .
O1 O 0.35711(16) 0.7740(2) 0.23404(12) 0.0174(4) Uani 1 1 d . .
O2 O 0.25008(17) 0.7819(3) 0.05931(13) 0.0262(5) Uani 1 1 d . .
O3 O 0.3586(2) 0.7237(3) -0.01766(14) 0.0391(6) Uani 1 1 d . .
O7 O 0.5920(2) 0.8386(3) 0.39443(14) 0.0360(6) Uani 1 1 d . .
O8 O 0.5347(2) 0.5874(3) 0.39713(13) 0.0326(5) Uani 1 1 d . .
O5 O 0.82715(16) 0.4505(2) 0.20099(12) 0.0211(4) Uani 1 1 d . .
O6 O 0.74925(15) 0.5743(2) 0.32623(11) 0.0158(4) Uani 1 1 d . .
O9 O 0.03281(17) 0.9329(3) 0.11182(14) 0.0237(5) Uani 1 1 d . .
N1 N 0.0962(2) 0.3659(3) 0.21641(14) 0.0184(5) Uani 1 1 d . .
N2 N 0.03768(19) 0.4021(3) 0.13650(14) 0.0168(5) Uani 1 1 d . .
N3 N 0.05514(19) 0.5513(3) 0.11255(14) 0.0178(5) Uani 1 1 d . .
N4 N 0.13114(19) 0.6194(3) 0.18124(14) 0.0171(5) Uani 1 1 d . .
N5 N -0.0379(2) 0.2871(3) 0.08328(18) 0.0212(5) Uani 1 1 d . .
N6 N 0.3485(2) 0.7411(3) 0.05226(15) 0.0192(5) Uani 1 1 d . .
N8 N 0.55926(19) 0.7053(3) 0.36084(14) 0.0182(5) Uani 1 1 d . .
C7 C 0.6586(2) 0.6189(3) 0.26187(17) 0.0149(5) Uani 1 1 d . .
C1 C 0.1555(2) 0.5058(3) 0.24401(17) 0.0184(6) Uani 1 1 d . .
C2 C 0.2374(3) 0.5307(4) 0.33151(18) 0.0250(6) Uani 1 1 d . .
H2A H 0.2091 0.4645 0.3704 0.037 Uiso 1 1 calc R U
H2B H 0.2378 0.6477 0.3465 0.037 Uiso 1 1 calc R U
H2C H 0.3192 0.4964 0.3354 0.037 Uiso 1 1 calc R U
C3 C 0.4461(2) 0.7285(3) 0.21006(17) 0.0145(5) Uani 1 1 d . .
C4 C 0.4507(2) 0.7107(3) 0.12589(16) 0.0149(5) Uani 1 1 d . .
C5 C 0.5537(2) 0.6563(3) 0.11039(17) 0.0171(6) Uani 1 1 d . .
H5 H 0.5550 0.6518 0.0541 0.021 Uiso 1 1 calc R U
C8 C 0.5550(2) 0.6858(3) 0.27279(16) 0.0155(5) Uani 1 1 d . .
N7 N 0.7532(2) 0.5441(3) 0.15226(15) 0.0195(5) Uani 1 1 d . .
C6 C 0.6539(2) 0.6088(3) 0.17538(17) 0.0162(5) Uani 1 1 d . .
O4 O 0.7609(2) 0.5793(3) 0.08301(14) 0.0375(6) Uani 1 1 d . .
O10 O 0.1500(2) 0.1963(3) 0.00955(16) 0.0305(5) Uani 1 1 d . .
H5A H -0.031(3) 0.300(4) 0.034(2) 0.027(9) Uiso 1 1 d . .
H5B H -0.109(4) 0.316(5) 0.077(3) 0.051(12) Uiso 1 1 d . .
H9A H 0.027(3) 1.028(5) 0.109(2) 0.045(12) Uiso 1 1 d . .
H9B H -0.024(3) 0.890(5) 0.072(2) 0.042(11) Uiso 1 1 d . .
H10A H 0.189(3) 0.151(4) 0.053(3) 0.038(11) Uiso 1 1 d . .
H10B H 0.194(4) 0.247(5) -0.004(3) 0.043(13) Uiso 1 1 d . .

loop_
_atom_site_aniso_label
_atom_site_aniso_U_11
_atom_site_aniso_U_22
_atom_site_aniso_U_33
_atom_site_aniso_U_23
_atom_site_aniso_U_13
_atom_site_aniso_U_12
Cu1 0.01012(17) 0.01343(17) 0.01818(19) -0.00056(12) -0.00026(13) -0.00015(12)
O1 0.0123(9) 0.0201(9) 0.0175(10) -0.0010(7) 0.0019(8) 0.0032(7)
O2 0.0144(10) 0.0403(12) 0.0192(11) -0.0038(9) -0.0013(8) 0.0069(9)
O3 0.0312(12) 0.0695(17) 0.0140(12) 0.0072(10) 0.0035(10) 0.0175(12)
O7 0.0502(15) 0.0257(11) 0.0257(12) -0.0118(9) 0.0032(11) 0.0015(10)
O8 0.0417(13) 0.0341(12) 0.0253(12) 0.0027(9) 0.0156(11) -0.0005(10)
O5 0.0157(9) 0.0242(10) 0.0233(11) 0.0061(8) 0.0062(8) 0.0067(8)
O6 0.0122(9) 0.0147(9) 0.0167(10) -0.0003(7) -0.0007(8) 0.0016(7)
O9 0.0117(10) 0.0155(11) 0.0349(13) -0.0013(9) -0.0048(9) -0.0012(8)
N1 0.0167(11) 0.0181(11) 0.0187(12) -0.0010(9) 0.0035(10) 0.0002(9)
N2 0.0150(11) 0.0149(11) 0.0189(12) -0.0024(9) 0.0031(10) -0.0015(9)
N3 0.0148(11) 0.0165(11) 0.0195(12) -0.0011(9) 0.0017(10) -0.0005(9)
N4 0.0130(11) 0.0169(11) 0.0175(12) -0.0023(9) -0.0002(9) -0.0019(9)
N5 0.0185(13) 0.0182(12) 0.0232(15) -0.0064(10) 0.0017(11) -0.0045(10)
N6 0.0174(12) 0.0189(12) 0.0179(13) 0.0018(9) 0.0009(10) 0.0008(9)
N8 0.0116(11) 0.0220(12) 0.0169(12) -0.0012(9) -0.0012(9) 0.0070(9)
C7 0.0137(12) 0.0104(12) 0.0182(14) 0.0004(10) 0.0020(11) 0.0008(10)
C1 0.0155(13) 0.0171(13) 0.0221(15) -0.0016(10) 0.0056(12) 0.0028(10)
C2 0.0274(15) 0.0248(15) 0.0175(15) -0.0008(11) -0.0001(12) -0.0023(12)
C3 0.0127(12) 0.0093(11) 0.0189(14) 0.0000(10) 0.0013(11) 0.0005(10)
C4 0.0116(12) 0.0144(12) 0.0146(13) 0.0020(10) -0.0014(11) -0.0002(10)
C5 0.0211(14) 0.0145(13) 0.0157(13) 0.0027(10) 0.0057(11) -0.0009(10)
C8 0.0152(13) 0.0161(13) 0.0125(13) -0.0024(10) 0.0007(11) 0.0007(10)
N7 0.0182(11) 0.0204(12) 0.0220(13) 0.0043(9) 0.0092(10) 0.0014(9)
C6 0.0134(12) 0.0151(13) 0.0211(14) 0.0032(10) 0.0068(11) 0.0022(10)
O4 0.0348(13) 0.0556(15) 0.0302(13) 0.0221(11) 0.0215(11) 0.0155(11)
O10 0.0235(12) 0.0377(13) 0.0224(13) 0.0099(10) -0.0035(10) -0.0106(10)

loop_
_atom_type_symbol
_atom_type_description
_atom_type_scat_dispersion_real
_atom_type_scat_dispersion_imag
_atom_type_scat_source
C C 0.0033 0.0016 'International Tables Vol C Tables 4.2.6.8 and 6.1.1.4'
Cu Cu 0.3201 1.2651 'International Tables Vol C Tables 4.2.6.8 and 6.1.1.4'
N N 0.0061 0.0033 'International Tables Vol C Tables 4.2.6.8 and 6.1.1.4'
O O 0.0106 0.0060 'International Tables Vol C Tables 4.2.6.8 and 6.1.1.4'
H H 0.0000 0.0000 'International Tables Vol C Tables 4.2.6.8 and 6.1.1.4'

loop_
_geom_angle_atom_site_label_1
_geom_angle_atom_site_label_2
_geom_angle_atom_site_label_3
_geom_angle
_geom_angle_site_symmetry_1
_geom_angle_site_symmetry_3
O1 Cu1 O6 90.62(7) . 2_655
O1 Cu1 O9 176.78(8) . .
O6 Cu1 O9 86.26(8) 2_655 .
O1 Cu1 N4 90.47(8) . .
O6 Cu1 N4 175.65(9) 2_655 .
O9 Cu1 N4 92.70(9) . .
O1 Cu1 O2 82.19(7) . .
O6 Cu1 O2 91.50(8) 2_655 .
O9 Cu1 O2 97.07(8) . .
N4 Cu1 O2 92.82(9) . .
O1 Cu1 O5 90.97(7) . 2_655
O6 Cu1 O5 78.44(7) 2_655 2_655
O9 Cu1 O5 89.19(8) . 2_655
N4 Cu1 O5 97.33(8) . 2_655
O2 Cu1 O5 167.82(7) . 2_655
C3 O1 Cu1 133.36(17) . .
N6 O2 Cu1 132.00(17) . .
N7 O5 Cu1 123.66(16) . 2_645
C7 O6 Cu1 116.55(15) . 2_645
Cu1 O9 H9A 116(3) . .
Cu1 O9 H9B 130(2) . .
H9A O9 H9B 109(4) . .
N2 N1 C1 101.8(2) . .
N3 N2 N1 115.6(2) . .
N3 N2 N5 123.4(2) . .
N1 N2 N5 120.9(2) . .
N2 N3 N4 104.2(2) . .
N3 N4 C1 107.8(2) . .
N3 N4 Cu1 119.17(17) . .
C1 N4 Cu1 132.93(18) . .
N2 N5 H5A 108(2) . .
N2 N5 H5B 107(3) . .
H5A N5 H5B 104(3) . .
O3 N6 O2 120.1(2) . .
O3 N6 C4 119.5(2) . .
O2 N6 C4 120.4(2) . .
O8 N8 O7 123.6(2) . .
O8 N8 C8 118.8(2) . .
O7 N8 C8 117.5(2) . .
O6 C7 C8 120.9(2) . .
O6 C7 C6 125.3(2) . .
C8 C7 C6 113.8(2) . .
N1 C1 N4 110.6(2) . .
N1 C1 C2 123.9(2) . .
N4 C1 C2 125.5(2) . .
C1 C2 H2A 109.5 . .
C1 C2 H2B 109.5 . .
H2A C2 H2B 109.5 . .
C1 C2 H2C 109.5 . .
H2A C2 H2C 109.5 . .
H2B C2 H2C 109.5 . .
O1 C3 C8 117.9(2) . .
O1 C3 C4 128.8(2) . .
C8 C3 C4 113.3(2) . .
C5 C4 C3 121.8(2) . .
C5 C4 N6 115.4(2) . .
C3 C4 N6 122.8(2) . .
C6 C5 C4 120.9(3) . .
C6 C5 H5 119.5 . .
C4 C5 H5 119.5 . .
C7 C8 C3 127.9(2) . .
C7 C8 N8 115.1(2) . .
C3 C8 N8 116.9(2) . .
O4 N7 O5 121.1(2) . .
O4 N7 C6 118.9(2) . .
O5 N7 C6 120.0(2) . .
C5 C6 C7 121.9(2) . .
C5 C6 N7 116.6(2) . .
C7 C6 N7 121.5(2) . .
H10A O10 H10B 106(4) . .

loop_
_geom_bond_atom_site_label_1
_geom_bond_atom_site_label_2
_geom_bond_distance
_geom_bond_site_symmetry_2
Cu1 O1 1.9409(18) .
Cu1 O6 1.9567(17) 2_655
Cu1 O9 1.968(2) .
Cu1 N4 2.005(2) .
Cu1 O2 2.284(2) .
Cu1 O5 2.3425(19) 2_655
O1 C3 1.287(3) .
O2 N6 1.241(3) .
O3 N6 1.223(3) .
O7 N8 1.221(3) .
O8 N8 1.215(3) .
O5 N7 1.239(3) .
O5 Cu1 2.3425(19) 2_645
O6 C7 1.297(3) .
O6 Cu1 1.9567(17) 2_645
O9 H9A 0.77(4) .
O9 H9B 0.85(4) .
N1 N2 1.325(3) .
N1 C1 1.332(3) .
N2 N3 1.310(3) .
N2 N5 1.392(3) .
N3 N4 1.327(3) .
N4 C1 1.357(3) .
N5 H5A 0.87(4) .
N5 H5B 0.84(4) .
N6 C4 1.436(3) .
N8 C8 1.469(3) .
C7 C8 1.394(4) .
C7 C6 1.435(4) .
C1 C2 1.484(4) .
C2 H2A 0.9800 .
C2 H2B 0.9800 .
C2 H2C 0.9800 .
C3 C8 1.410(3) .
C3 C4 1.436(4) .
C4 C5 1.386(4) .
C5 C6 1.374(4) .
C5 H5 0.9500 .
N7 O4 1.226(3) .
N7 C6 1.438(3) .
O10 H10A 0.81(4) .
O10 H10B 0.75(4) .

loop_
_geom_hbond_atom_site_label_D
_geom_hbond_atom_site_label_H
_geom_hbond_atom_site_label_A
_geom_hbond_distance_DH
_geom_hbond_distance_HA
_geom_hbond_distance_DA
_geom_hbond_angle_DHA
_geom_hbond_site_symmetry_A
C2 H2B O3 0.98 2.49 3.170(4) 126.4 4_576
C2 H2B O5 0.98 2.61 3.488(3) 148.4 2_655
C2 H2C O8 0.98 2.51 3.330(4) 140.9 .
N5 H5A N3 0.87(4) 2.66(4) 3.478(4) 157(3) 3_565
N5 H5A O10 0.87(4) 2.44(3) 2.944(4) 118(3) .
N5 H5B O2 0.84(4) 2.47(4) 2.893(3) 112(3) 3_565
N5 H5B O4 0.84(4) 2.64(4) 3.340(3) 141(3) 1_455
O9 H9A N5 0.77(4) 2.23(4) 2.981(3) 166(4) 1_565
O9 H9B O10 0.85(4) 1.80(4) 2.647(3) 176(4) 3_565
O10 H10A O6 0.81(4) 2.02(4) 2.801(3) 162(4) 2_645
O10 H10B O4 0.75(4) 2.12(4) 2.801(3) 153(4) 3_665
C2 H2B O3 0.98 2.49 3.170(4) 126.4 4_576
C2 H2B O5 0.98 2.61 3.488(3) 148.4 2_655
C2 H2C O8 0.98 2.51 3.330(4) 140.9 .
N5 H5A N3 0.87(4) 2.66(4) 3.478(4) 157(3) 3_565
N5 H5A O10 0.87(4) 2.44(3) 2.944(4) 118(3) .
N5 H5B O2 0.84(4) 2.47(4) 2.893(3) 112(3) 3_565
N5 H5B O4 0.84(4) 2.64(4) 3.340(3) 141(3) 1_455
O9 H9A N5 0.77(4) 2.23(4) 2.981(3) 166(4) 1_565
O9 H9B O10 0.85(4) 1.80(4) 2.647(3) 176(4) 3_565
O10 H10A O6 0.81(4) 2.02(4) 2.801(3) 162(4) 2_645
O10 H10B O4 0.75(4) 2.12(4) 2.801(3) 153(4) 3_665

loop_
_geom_torsion_atom_site_label_1
_geom_torsion_atom_site_label_2
_geom_torsion_atom_site_label_3
_geom_torsion_atom_site_label_4
_geom_torsion
_geom_torsion_site_symmetry_1
C1 N1 N2 N3 -0.3(3) .
C1 N1 N2 N5 -179.6(2) .
N1 N2 N3 N4 0.3(3) .
N5 N2 N3 N4 179.6(2) .
N2 N3 N4 C1 -0.2(3) .
N2 N3 N4 Cu1 176.07(16) .
Cu1 O2 N6 O3 -174.49(19) .
Cu1 O2 N6 C4 6.8(4) .
Cu1 O6 C7 C8 125.6(2) 2_645
Cu1 O6 C7 C6 -55.7(3) 2_645
N2 N1 C1 N4 0.1(3) .
N2 N1 C1 C2 -179.4(3) .
N3 N4 C1 N1 0.0(3) .
Cu1 N4 C1 N1 -175.50(18) .
N3 N4 C1 C2 179.6(3) .
Cu1 N4 C1 C2 4.0(4) .
Cu1 O1 C3 C8 178.60(17) .
Cu1 O1 C3 C4 -2.9(4) .
O1 C3 C4 C5 -178.5(2) .
C8 C3 C4 C5 0.1(3) .
O1 C3 C4 N6 -1.1(4) .
C8 C3 C4 N6 177.5(2) .
O3 N6 C4 C5 -2.5(3) .
O2 N6 C4 C5 176.2(2) .
O3 N6 C4 C3 180.0(2) .
O2 N6 C4 C3 -1.3(4) .
C3 C4 C5 C6 3.5(4) .
N6 C4 C5 C6 -174.1(2) .
O6 C7 C8 C3 -174.8(2) .
C6 C7 C8 C3 6.3(4) .
O6 C7 C8 N8 1.7(3) .
C6 C7 C8 N8 -177.2(2) .
O1 C3 C8 C7 173.4(2) .
C4 C3 C8 C7 -5.3(4) .
O1 C3 C8 N8 -3.1(3) .
C4 C3 C8 N8 178.2(2) .
O8 N8 C8 C7 -83.6(3) .
O7 N8 C8 C7 93.6(3) .
O8 N8 C8 C3 93.3(3) .
O7 N8 C8 C3 -89.4(3) .
Cu1 O5 N7 O4 -171.29(19) 2_645
Cu1 O5 N7 C6 6.5(3) 2_645
C4 C5 C6 C7 -2.4(4) .
C4 C5 C6 N7 176.1(2) .
O6 C7 C6 C5 179.0(2) .
C8 C7 C6 C5 -2.1(4) .
O6 C7 C6 N7 0.7(4) .
C8 C7 C6 N7 179.5(2) .
O4 N7 C6 C5 22.0(4) .
O5 N7 C6 C5 -155.9(2) .
O4 N7 C6 C7 -159.6(3) .
O5 N7 C6 C7 22.5(4) .
